data_1513812
loop_
_publ_author_name
'Cui, Jian'
'Jia, Qun'
'Feng, Ruo-Zhu'
'Liu, Shan-Shan'
'He, Tian'
'Zhang, Chi'

_publ_section_title
;
 Boron trifluoride etherate functioning as a fluorine source in an
 iodosobenzene-mediated intramolecular aminofluorination of homoallylic
 amines.
;
_journal_issue 5
_journal_name_full 'Organic letters'
_journal_page_first 1442
_journal_page_last 1445
_journal_paper_doi 10.1021/ol500238k
_journal_volume 16
_journal_year 2014
_chemical_formula_sum 'C18 H17 F4 N O2 S'
_chemical_formula_weight 387.39
_chemical_name_systematic
; 
 ? 
;
_space_group_IT_number 61
_symmetry_cell_setting orthorhombic
_symmetry_space_group_name_Hall '-P 2ac 2ab'
_symmetry_space_group_name_H-M 'P b c a'
_atom_sites_solution_hydrogens geom
_atom_sites_solution_primary direct
_atom_sites_solution_secondary difmap
_audit_creation_method SHELXL-97
_cell_angle_alpha 90.00
_cell_angle_beta 90.00
_cell_angle_gamma 90.00
_cell_formula_units_Z 8
_cell_length_a 10.3289(19)
_cell_length_b 12.271(2)
_cell_length_c 27.811(5)
_cell_measurement_reflns_used 10268
_cell_measurement_temperature 113(2)
_cell_measurement_theta_max 27.9
_cell_measurement_theta_min 1.5
_cell_volume 3524.9(11)
_computing_cell_refinement CrystalClear
_computing_data_collection CrystalClear
_computing_data_reduction CrystalClear
_computing_molecular_graphics 'Bruker SHELXTL'
_computing_publication_material 'CrystalStructure 3.8'
_computing_structure_refinement 'SHELXL-97 (Sheldrick, 1997)'
_computing_structure_solution 'SHELXS-97 (Sheldrick, 1990)'
_diffrn_ambient_temperature 113(2)
_diffrn_detector_area_resol_mean 14.22
_diffrn_measured_fraction_theta_full 0.997
_diffrn_measured_fraction_theta_max 0.997
_diffrn_measurement_device_type 'Rigaku Saturn724 CCD'
_diffrn_measurement_method '\w and \f scans'
_diffrn_radiation_monochromator multilayer
_diffrn_radiation_source 'rotating anode'
_diffrn_radiation_type MoK\a
_diffrn_radiation_wavelength 0.71073
_diffrn_reflns_av_R_equivalents 0.0694
_diffrn_reflns_av_sigmaI/netI 0.0421
_diffrn_reflns_limit_h_max 13
_diffrn_reflns_limit_h_min -13
_diffrn_reflns_limit_k_max 15
_diffrn_reflns_limit_k_min -15
_diffrn_reflns_limit_l_max 36
_diffrn_reflns_limit_l_min -36
_diffrn_reflns_number 35802
_diffrn_reflns_theta_full 27.88
_diffrn_reflns_theta_max 27.88
_diffrn_reflns_theta_min 1.46
_diffrn_standards_decay_% 0
_diffrn_standards_interval_count 0
_diffrn_standards_interval_time 0
_diffrn_standards_number 0
_exptl_absorpt_coefficient_mu 0.236
_exptl_absorpt_correction_T_max 0.9722
_exptl_absorpt_correction_T_min 0.9543
_exptl_absorpt_correction_type multi-scan
_exptl_absorpt_process_details CrystalClear
_exptl_crystal_colour Colorless
_exptl_crystal_density_diffrn 1.460
_exptl_crystal_density_method 'not measured'
_exptl_crystal_description Prism
_exptl_crystal_F_000 1600
_exptl_crystal_size_max 0.20
_exptl_crystal_size_mid 0.18
_exptl_crystal_size_min 0.12
_refine_diff_density_max 0.552
_refine_diff_density_min -0.427
_refine_diff_density_rms 0.059
_refine_ls_extinction_method none
_refine_ls_goodness_of_fit_ref 1.055
_refine_ls_hydrogen_treatment constr
_refine_ls_matrix_type full
_refine_ls_number_parameters 264
_refine_ls_number_reflns 4191
_refine_ls_number_restraints 66
_refine_ls_restrained_S_all 1.097
_refine_ls_R_factor_all 0.0558
_refine_ls_R_factor_gt 0.0491
_refine_ls_shift/su_max 0.001
_refine_ls_shift/su_mean 0.000
_refine_ls_structure_factor_coef Fsqd
_refine_ls_weighting_details 'calc w=1/[\s^2^(Fo^2^)+(0.0702P)^2^+1.1907P] where P=(Fo^2^+2Fc^2^)/3'
_refine_ls_weighting_scheme calc
_refine_ls_wR_factor_gt 0.1283
_refine_ls_wR_factor_ref 0.1340
_reflns_number_gt 3803
_reflns_number_total 4191
_reflns_threshold_expression >2sigma(I)
_cod_data_source_file ol500238k_si_005.cif
_cod_data_source_block shelx
_cod_depositor_comments
;
The following automatic conversions were performed:

'_symmetry_cell_setting' value 'Orthorhombic' changed to
'orthorhombic' according to
/usr/data/users/saulius/crontab/automatic-downloads/current/ACS/lib/dictionaries/cif_core.dic
dictionary named 'cif_core.dic' version 2.4.2 from 2011-04-26.

Automatic conversion script
Id: cif_fix_values 2281 2013-09-26 08:29:07Z andrius 
;
_cod_original_cell_volume 3525.0(11)
_cod_original_sg_symbol_H-M Pbca
_cod_database_code 1513812

loop_
_symmetry_equiv_pos_as_xyz
'x, y, z'
'-x+1/2, -y, z+1/2'
'-x, y+1/2, -z+1/2'
'x+1/2, -y+1/2, -z'
'-x, -y, -z'
'x-1/2, y, -z-1/2'
'x, -y-1/2, z-1/2'
'-x-1/2, y-1/2, z'

loop_
_atom_site_label
_atom_site_type_symbol
_atom_site_fract_x
_atom_site_fract_y
_atom_site_fract_z
_atom_site_U_iso_or_equiv
_atom_site_adp_type
_atom_site_occupancy
_atom_site_symmetry_multiplicity
_atom_site_calc_flag
_atom_site_refinement_flags
_atom_site_disorder_assembly
_atom_site_disorder_group
S1 S 0.17728(4) 0.30164(4) 0.024468(15) 0.02067(14) Uani 1 1 d . . .
F1 F 0.49268(13) 0.33869(11) 0.13136(5) 0.0444(3) Uani 1 1 d . . .
F2 F -0.0189(7) 0.3381(5) 0.2589(2) 0.083(2) Uani 0.573(12) 1 d PU A 1
F3 F 0.1701(7) 0.2814(6) 0.2535(3) 0.0705(17) Uani 0.573(12) 1 d PU A 1
F4 F 0.0320(8) 0.2260(6) 0.2031(2) 0.078(2) Uani 0.573(12) 1 d PU A 1
O1 O 0.19269(13) 0.18562(11) 0.02188(5) 0.0274(3) Uani 1 1 d . . .
O2 O 0.05817(11) 0.34729(11) 0.04151(5) 0.0255(3) Uani 1 1 d . . .
N1 N 0.29011(14) 0.34496(12) 0.06056(5) 0.0215(3) Uani 1 1 d . . .
C1 C 0.42565(18) 0.31085(16) 0.05115(7) 0.0289(4) Uani 1 1 d . . .
H1A H 0.4502 0.3241 0.0172 0.035 Uiso 1 1 calc R . .
H1B H 0.4388 0.2329 0.0589 0.035 Uiso 1 1 calc R . .
C2 C 0.50060(19) 0.38285(17) 0.08471(7) 0.0331(4) Uani 1 1 d . . .
H2 H 0.5925 0.3914 0.0741 0.040 Uiso 1 1 calc R . .
C3 C 0.42947(18) 0.48942(17) 0.08361(8) 0.0335(5) Uani 1 1 d . . .
H3A H 0.4592 0.5346 0.0563 0.040 Uiso 1 1 calc R . .
H3B H 0.4438 0.5304 0.1138 0.040 Uiso 1 1 calc R . .
C4 C 0.28493(17) 0.45976(15) 0.07782(6) 0.0229(4) Uani 1 1 d . . .
H4 H 0.2458 0.5066 0.0522 0.028 Uiso 1 1 calc R . .
C5 C 0.20734(17) 0.47189(15) 0.12368(6) 0.0238(4) Uani 1 1 d . . .
C6 C 0.1695(2) 0.57608(18) 0.13739(7) 0.0347(5) Uani 1 1 d . . .
H6 H 0.1918 0.6365 0.1177 0.042 Uiso 1 1 calc R . .
C7 C 0.1000(3) 0.5932(2) 0.17926(8) 0.0440(6) Uani 1 1 d . . .
H7 H 0.0751 0.6649 0.1881 0.053 Uiso 1 1 calc R . .
C8 C 0.0667(2) 0.5059(2) 0.20816(7) 0.0403(5) Uani 1 1 d . . .
H8 H 0.0191 0.5172 0.2370 0.048 Uiso 1 1 calc R . .
C9 C 0.1036(2) 0.40145(18) 0.19464(7) 0.0324(4) Uani 1 1 d . A .
C10 C 0.17382(18) 0.38397(17) 0.15265(7) 0.0271(4) Uani 1 1 d . . .
H10 H 0.1988 0.3122 0.1438 0.033 Uiso 1 1 calc R . .
C11 C 0.0690(2) 0.3069(2) 0.22560(8) 0.0438(6) Uani 1 1 d . . .
C12 C 0.20648(16) 0.35309(15) -0.03357(6) 0.0220(4) Uani 1 1 d . . .
C13 C 0.28795(18) 0.29514(16) -0.06437(7) 0.0262(4) Uani 1 1 d . . .
H13 H 0.3290 0.2302 -0.0538 0.031 Uiso 1 1 calc R . .
C14 C 0.30818(18) 0.33345(17) -0.11055(7) 0.0295(4) Uani 1 1 d . . .
H14 H 0.3637 0.2942 -0.1316 0.035 Uiso 1 1 calc R . .
C15 C 0.24880(19) 0.42848(17) -0.12680(6) 0.0292(4) Uani 1 1 d . . .
C16 C 0.16710(18) 0.48504(16) -0.09553(7) 0.0280(4) Uani 1 1 d . . .
H16 H 0.1251 0.5495 -0.1063 0.034 Uiso 1 1 calc R . .
C17 C 0.14635(17) 0.44847(15) -0.04896(6) 0.0243(4) Uani 1 1 d . . .
H17 H 0.0917 0.4881 -0.0278 0.029 Uiso 1 1 calc R . .
C18 C 0.2737(2) 0.4698(2) -0.17700(7) 0.0415(5) Uani 1 1 d . . .
H18A H 0.3644 0.4925 -0.1798 0.062 Uiso 1 1 calc R . .
H18B H 0.2171 0.5322 -0.1836 0.062 Uiso 1 1 calc R . .
H18C H 0.2559 0.4117 -0.2002 0.062 Uiso 1 1 calc R . .

loop_
_atom_site_aniso_label
_atom_site_aniso_U_11
_atom_site_aniso_U_22
_atom_site_aniso_U_33
_atom_site_aniso_U_23
_atom_site_aniso_U_13
_atom_site_aniso_U_12
S1 0.0183(2) 0.0194(3) 0.0243(2) 0.00252(15) 0.00049(15) -0.00107(15)
F1 0.0452(7) 0.0498(8) 0.0382(7) 0.0071(6) -0.0149(6) 0.0003(6)
F2 0.099(4) 0.079(3) 0.071(3) 0.024(2) 0.056(3) 0.002(3)
F3 0.073(3) 0.069(3) 0.070(4) 0.042(3) -0.019(2) -0.006(2)
F4 0.126(5) 0.068(4) 0.040(2) 0.011(2) -0.016(3) -0.065(3)
O1 0.0304(7) 0.0188(7) 0.0331(7) 0.0027(5) -0.0024(5) -0.0027(5)
O2 0.0181(6) 0.0301(7) 0.0282(6) 0.0026(5) 0.0025(5) -0.0003(5)
N1 0.0186(7) 0.0212(8) 0.0246(7) 0.0014(6) 0.0001(5) 0.0009(6)
C1 0.0191(8) 0.0347(11) 0.0329(10) 0.0013(8) 0.0011(7) 0.0041(7)
C2 0.0229(9) 0.0402(12) 0.0361(10) 0.0040(9) -0.0020(8) -0.0024(8)
C3 0.0237(9) 0.0300(11) 0.0468(11) 0.0041(9) 0.0002(8) -0.0085(8)
C4 0.0209(8) 0.0207(9) 0.0272(8) 0.0039(7) -0.0006(7) -0.0008(7)
C5 0.0230(8) 0.0240(9) 0.0243(8) 0.0001(7) -0.0034(7) -0.0012(7)
C6 0.0484(12) 0.0267(11) 0.0290(10) -0.0034(8) -0.0020(9) 0.0012(9)
C7 0.0602(15) 0.0384(13) 0.0335(11) -0.0134(9) -0.0002(10) 0.0094(11)
C8 0.0419(12) 0.0562(15) 0.0228(9) -0.0085(9) 0.0002(8) 0.0040(10)
C9 0.0306(9) 0.0438(12) 0.0229(9) 0.0029(8) -0.0015(7) -0.0037(9)
C10 0.0268(9) 0.0280(10) 0.0264(9) 0.0024(7) 0.0005(7) 0.0003(7)
C11 0.0449(13) 0.0583(16) 0.0281(10) 0.0085(10) 0.0045(9) -0.0047(11)
C12 0.0195(8) 0.0220(9) 0.0246(8) -0.0004(7) -0.0005(6) -0.0024(6)
C13 0.0227(8) 0.0255(10) 0.0304(9) -0.0030(7) 0.0006(7) 0.0010(7)
C14 0.0260(9) 0.0356(11) 0.0269(9) -0.0058(8) 0.0043(7) -0.0008(8)
C15 0.0272(9) 0.0370(11) 0.0234(8) 0.0000(8) -0.0006(7) -0.0078(8)
C16 0.0283(9) 0.0273(10) 0.0285(9) 0.0042(8) -0.0034(7) -0.0013(7)
C17 0.0231(8) 0.0231(9) 0.0267(9) 0.0003(7) 0.0020(7) 0.0005(7)
C18 0.0415(12) 0.0568(15) 0.0261(10) 0.0051(10) 0.0018(9) -0.0056(11)

loop_
_atom_type_symbol
_atom_type_description
_atom_type_scat_dispersion_real
_atom_type_scat_dispersion_imag
_atom_type_scat_source
C C 0.0033 0.0016 'International Tables Vol C Tables 4.2.6.8 and 6.1.1.4'
H H 0.0000 0.0000 'International Tables Vol C Tables 4.2.6.8 and 6.1.1.4'
N N 0.0061 0.0033 'International Tables Vol C Tables 4.2.6.8 and 6.1.1.4'
O O 0.0106 0.0060 'International Tables Vol C Tables 4.2.6.8 and 6.1.1.4'
F F 0.0171 0.0103 'International Tables Vol C Tables 4.2.6.8 and 6.1.1.4'
S S 0.1246 0.1234 'International Tables Vol C Tables 4.2.6.8 and 6.1.1.4'

loop_
_geom_angle_atom_site_label_1
_geom_angle_atom_site_label_2
_geom_angle_atom_site_label_3
_geom_angle
O2 S1 O1 120.00(8)
O2 S1 N1 106.45(8)
O1 S1 N1 106.01(8)
O2 S1 C12 108.08(8)
O1 S1 C12 106.93(8)
N1 S1 C12 109.03(8)
C1 N1 C4 110.94(14)
C1 N1 S1 118.33(12)
C4 N1 S1 118.83(11)
N1 C1 C2 102.18(15)
N1 C1 H1A 111.3
C2 C1 H1A 111.3
N1 C1 H1B 111.3
C2 C1 H1B 111.3
H1A C1 H1B 109.2
F1 C2 C1 108.46(16)
F1 C2 C3 109.01(17)
C1 C2 C3 104.35(16)
F1 C2 H2 111.6
C1 C2 H2 111.6
C3 C2 H2 111.6
C2 C3 C4 105.66(16)
C2 C3 H3A 110.6
C4 C3 H3A 110.6
C2 C3 H3B 110.6
C4 C3 H3B 110.6
H3A C3 H3B 108.7
N1 C4 C5 112.56(14)
N1 C4 C3 102.81(14)
C5 C4 C3 113.63(15)
N1 C4 H4 109.2
C5 C4 H4 109.2
C3 C4 H4 109.2
C6 C5 C10 119.00(18)
C6 C5 C4 118.05(17)
C10 C5 C4 122.94(17)
C7 C6 C5 121.0(2)
C7 C6 H6 119.5
C5 C6 H6 119.5
C8 C7 C6 120.1(2)
C8 C7 H7 120.0
C6 C7 H7 120.0
C7 C8 C9 119.27(19)
C7 C8 H8 120.4
C9 C8 H8 120.4
C8 C9 C10 120.85(19)
C8 C9 C11 119.77(19)
C10 C9 C11 119.4(2)
C5 C10 C9 119.77(19)
C5 C10 H10 120.1
C9 C10 H10 120.1
F4 C11 F3 110.3(5)
F4 C11 F2 111.5(4)
F3 C11 F2 101.1(4)
F4 C11 C9 114.1(3)
F3 C11 C9 109.3(3)
F2 C11 C9 109.7(3)
C17 C12 C13 120.57(17)
C17 C12 S1 120.48(14)
C13 C12 S1 118.92(14)
C14 C13 C12 119.19(18)
C14 C13 H13 120.4
C12 C13 H13 120.4
C13 C14 C15 121.27(18)
C13 C14 H14 119.4
C15 C14 H14 119.4
C14 C15 C16 118.69(17)
C14 C15 C18 120.47(19)
C16 C15 C18 120.8(2)
C17 C16 C15 120.93(18)
C17 C16 H16 119.5
C15 C16 H16 119.5
C16 C17 C12 119.34(17)
C16 C17 H17 120.3
C12 C17 H17 120.3
C15 C18 H18A 109.5
C15 C18 H18B 109.5
H18A C18 H18B 109.5
C15 C18 H18C 109.5
H18A C18 H18C 109.5
H18B C18 H18C 109.5

loop_
_geom_bond_atom_site_label_1
_geom_bond_atom_site_label_2
_geom_bond_distance
S1 O2 1.4325(13)
S1 O1 1.4343(14)
S1 N1 1.6274(15)
S1 C12 1.7594(18)
F1 C2 1.409(2)
F2 C11 1.353(4)
F3 C11 1.337(7)
F4 C11 1.234(6)
N1 C1 1.484(2)
N1 C4 1.489(2)
C1 C2 1.500(3)
C1 H1A 0.9900
C1 H1B 0.9900
C2 C3 1.500(3)
C2 H2 1.0000
C3 C4 1.545(2)
C3 H3A 0.9900
C3 H3B 0.9900
C4 C5 1.514(2)
C4 H4 1.0000
C5 C6 1.390(3)
C5 C10 1.390(3)
C6 C7 1.384(3)
C6 H6 0.9500
C7 C8 1.383(3)
C7 H7 0.9500
C8 C9 1.389(3)
C8 H8 0.9500
C9 C10 1.391(3)
C9 C11 1.488(3)
C10 H10 0.9500
C12 C17 1.392(3)
C12 C13 1.395(3)
C13 C14 1.384(3)
C13 H13 0.9500
C14 C15 1.393(3)
C14 H14 0.9500
C15 C16 1.396(3)
C15 C18 1.507(3)
C16 C17 1.387(3)
C16 H16 0.9500
C17 H17 0.9500
C18 H18A 0.9800
C18 H18B 0.9800
C18 H18C 0.9800

loop_
_geom_torsion_atom_site_label_1
_geom_torsion_atom_site_label_2
_geom_torsion_atom_site_label_3
_geom_torsion_atom_site_label_4
_geom_torsion
O2 S1 N1 C1 -179.44(13)
O1 S1 N1 C1 51.72(15)
C12 S1 N1 C1 -63.07(15)
O2 S1 N1 C4 -39.97(14)
O1 S1 N1 C4 -168.81(12)
C12 S1 N1 C4 76.40(14)
C4 N1 C1 C2 26.86(19)
S1 N1 C1 C2 169.31(13)
N1 C1 C2 F1 79.09(18)
N1 C1 C2 C3 -37.00(19)
F1 C2 C3 C4 -81.23(19)
C1 C2 C3 C4 34.5(2)
C1 N1 C4 C5 -128.64(15)
S1 N1 C4 C5 89.13(16)
C1 N1 C4 C3 -5.98(19)
S1 N1 C4 C3 -148.22(13)
C2 C3 C4 N1 -17.52(19)
C2 C3 C4 C5 104.41(19)
N1 C4 C5 C6 -165.24(16)
C3 C4 C5 C6 78.4(2)
N1 C4 C5 C10 15.5(2)
C3 C4 C5 C10 -100.9(2)
C10 C5 C6 C7 0.3(3)
C4 C5 C6 C7 -179.08(19)
C5 C6 C7 C8 -0.2(4)
C6 C7 C8 C9 -0.1(4)
C7 C8 C9 C10 0.3(3)
C7 C8 C9 C11 179.6(2)
C6 C5 C10 C9 -0.1(3)
C4 C5 C10 C9 179.22(17)
C8 C9 C10 C5 -0.2(3)
C11 C9 C10 C5 -179.55(18)
C8 C9 C11 F4 138.3(5)
C10 C9 C11 F4 -42.3(6)
C8 C9 C11 F3 -97.7(4)
C10 C9 C11 F3 81.7(5)
C8 C9 C11 F2 12.4(5)
C10 C9 C11 F2 -168.2(5)
O2 S1 C12 C17 20.46(17)
O1 S1 C12 C17 150.94(14)
N1 S1 C12 C17 -94.86(15)
O2 S1 C12 C13 -157.75(14)
O1 S1 C12 C13 -27.27(17)
N1 S1 C12 C13 86.92(16)
C17 C12 C13 C14 -0.1(3)
S1 C12 C13 C14 178.07(14)
C12 C13 C14 C15 0.0(3)
C13 C14 C15 C16 -0.3(3)
C13 C14 C15 C18 179.04(19)
C14 C15 C16 C17 0.8(3)
C18 C15 C16 C17 -178.52(18)
C15 C16 C17 C12 -1.0(3)
C13 C12 C17 C16 0.7(3)
S1 C12 C17 C16 -177.53(14)
